data_2101837
loop_
_publ_author_name
'Ferguson, George'

_publ_section_title
;
 Crystal Engineering Using Bisphenols and Trisphenols. Complexes with
 Hexamethylenetetramine (HMTA): Strings, Multiple Helices and
 Chains-of-Rings in the Crystal Structures of the Adducts of HTMA with
 4,4'-Thiodiphenol (1/1), 4,4'-Sulfonyldiphenol (1/1),
 4,4'-Isopropylidenediphenol (1/1), 1,1,1-Tris(4-hydroxyphenyl)ethane
 (1/2) and 1,3,5-Trihydroxybenzene (2/3)
;
_journal_issue 3
_journal_name_full 'Acta Crystallographica Section B'
_journal_page_first 521
_journal_page_last 533
_journal_paper_doi 10.1107/S0108768196014048
_journal_volume 53
_journal_year 1997
_chemical_formula_moiety '(C12 H10 O4 S) . (C6 H12 N4)'
_chemical_formula_sum 'C18 H22 N4 O4 S'
_chemical_formula_weight 390.46
_chemical_name_systematic ?
_space_group_IT_number 31
_symmetry_cell_setting orthorhombic
_symmetry_space_group_name_Hall 'P 2ac -2'
_symmetry_space_group_name_H-M 'P m n 21'
_cell_angle_alpha 90.00
_cell_angle_beta 90.00
_cell_angle_gamma 90.00
_cell_formula_units_Z 2
_cell_length_a 14.779(2)
_cell_length_b 10.2558(15)
_cell_length_c 5.9817(8)
_cell_measurement_reflns_used 25
_cell_measurement_temperature 294.0(10)
_cell_measurement_theta_max 18.86
_cell_measurement_theta_min 9.98
_cell_volume 906.6(2)
_computing_cell_refinement 'SET4 and CELDIM (Enraf-Nonius, 1992)'
_computing_data_collection 'CAD4 (Enraf-Nonius, 1992)'
_computing_data_reduction 'DATRD2 in NRCVAX94 (Gabe, Le Page, Charland, Lee & White, 1989)'
_computing_molecular_graphics 'NRCVAX94, PLATON (Spek, 1995a) and PLUTON (Spek 1995b)'
_computing_publication_material 'NRCVAX94, SHELXL93  and WordPerfect macro PREPCIF'
_computing_structure_refinement 'NRCVAX94 and SHELXL93 (Sheldrick, 1993)'
_computing_structure_solution 'SHELXS86 (Sheldrick, 1986)'
_diffrn_ambient_temperature 294.0(10)
_diffrn_measurement_device 'Enraf-Nonius CAD-4'
_diffrn_measurement_method \q/2\q
_diffrn_radiation_monochromator graphite
_diffrn_radiation_source 'X-ray tube'
_diffrn_radiation_type 'Molybdenum K\a'
_diffrn_radiation_wavelength 0.7107
_diffrn_reflns_av_R_equivalents 0
_diffrn_reflns_av_sigmaI/netI 0.053
_diffrn_reflns_limit_h_max 18
_diffrn_reflns_limit_h_min 0
_diffrn_reflns_limit_k_max 13
_diffrn_reflns_limit_k_min 0
_diffrn_reflns_limit_l_max 7
_diffrn_reflns_limit_l_min 0
_diffrn_reflns_number 1138
_diffrn_reflns_theta_max 27
_diffrn_reflns_theta_min 2
_diffrn_standards_decay_% 'no decay, variation 1.2'
_diffrn_standards_interval_time 60
_diffrn_standards_number 3
_exptl_absorpt_coefficient_mu 0.212
_exptl_absorpt_correction_T_max 1.0
_exptl_absorpt_correction_T_min 1.0
_exptl_absorpt_correction_type none
_exptl_crystal_colour colorless
_exptl_crystal_density_diffrn 1.430
_exptl_crystal_density_meas ?
_exptl_crystal_description plate
_exptl_crystal_F_000 412
_exptl_crystal_size_max 0.42
_exptl_crystal_size_mid 0.29
_exptl_crystal_size_min 0.14
_refine_diff_density_max 0.252
_refine_diff_density_min -0.238
_refine_ls_abs_structure_details 'Flack, H.D. (1983), Acta Cryst. A39, 876-881.'
_refine_ls_abs_structure_Flack -0.22(16)
_refine_ls_extinction_method none
_refine_ls_goodness_of_fit_all 1.034
_refine_ls_goodness_of_fit_obs 1.156
_refine_ls_hydrogen_treatment 'riding (C-H 0.93 to 0.97, O-H 0.82\%A)'
_refine_ls_matrix_type full
_refine_ls_number_parameters 135
_refine_ls_number_reflns 1138
_refine_ls_number_restraints 1
_refine_ls_restrained_S_all 1.033
_refine_ls_restrained_S_obs 1.155
_refine_ls_R_factor_all 0.0682
_refine_ls_R_factor_obs 0.0421
_refine_ls_shift/esd_max 0.000
_refine_ls_shift/esd_mean 0.000
_refine_ls_structure_factor_coef Fsqd
_refine_ls_weighting_details 'w=1/[\s^2^(Fo^2^)+(0.0448P)^2^] where P=(Fo^2^+2Fc^2^)/3'
_refine_ls_weighting_scheme calc
_refine_ls_wR_factor_all 0.0947
_refine_ls_wR_factor_obs 0.0885
_reflns_number_observed 834
_reflns_number_total 1138
_reflns_observed_criterion >2\s(I)
_cod_data_source_file ab0361.cif
_cod_data_source_block 4d
_cod_depositor_comments
;
The following automatic conversions were performed:

'_refine_ls_weighting_scheme' value 'calc
w=1/[\s^2^(Fo^2^)+(0.0448P)^2^] where P=(Fo^2^+2Fc^2^)/3' was changed
to 'calc'. New tag '_refine_ls_weighting_details' was created. The
value of the new tag was set to 'w=1/[\s^2^(Fo^2^)+(0.0448P)^2^]
where P=(Fo^2^+2Fc^2^)/3'.

Automatic conversion script
Id: cif_fix_values 3143 2015-03-26 13:38:13Z robertas 
;
_cod_original_cell_volume 906.7(2)
_cod_database_code 2101837
_cod_database_fobs_code 2101837

loop_
_symmetry_equiv_pos_as_xyz
'x, y, z'
'-x, y, z'
'x+1/2, -y, z+1/2'
'-x+1/2, -y, z+1/2'

loop_
_atom_site_aniso_label
_atom_site_aniso_U_11
_atom_site_aniso_U_22
_atom_site_aniso_U_33
_atom_site_aniso_U_12
_atom_site_aniso_U_13
_atom_site_aniso_U_23
S1 0.0382(7) 0.0259(6) 0.0336(8) 0.000 0.000 -0.0001(7)
O11 0.053(2) 0.045(2) 0.027(2) 0.000 0.000 -0.008(2)
O12 0.049(2) 0.026(2) 0.059(3) 0.000 0.000 0.003(2)
C11 0.029(2) 0.028(2) 0.032(2) -0.0037(14) -0.003(2) 0.000(2)
C12 0.032(2) 0.035(2) 0.035(2) -0.005(2) -0.006(2) 0.011(2)
C13 0.035(2) 0.051(2) 0.028(2) -0.002(2) -0.001(2) 0.006(2)
C14 0.025(2) 0.048(2) 0.033(2) -0.001(2) -0.004(2) 0.000(2)
O1 0.044(2) 0.084(2) 0.046(2) 0.029(2) 0.005(2) 0.005(2)
C15 0.034(2) 0.045(2) 0.036(2) 0.004(2) -0.005(2) 0.011(2)
C16 0.040(2) 0.036(2) 0.029(2) -0.002(2) 0.001(2) 0.007(2)
N1 0.027(2) 0.037(2) 0.034(2) 0.0000(13) -0.0002(14) -0.0004(15)
C2 0.041(2) 0.042(2) 0.035(2) -0.005(2) -0.001(2) -0.006(2)
N3 0.048(3) 0.029(2) 0.043(3) 0.000 0.000 -0.005(2)
C4 0.048(3) 0.036(3) 0.045(4) 0.000 0.000 0.008(3)
N5 0.046(3) 0.040(2) 0.024(2) 0.000 0.000 0.002(2)
C6 0.042(2) 0.040(2) 0.039(2) 0.003(2) 0.010(2) -0.002(2)
C7 0.038(3) 0.030(3) 0.037(3) 0.000 0.000 0.008(3)

loop_
_atom_site_label
_atom_site_fract_x
_atom_site_fract_y
_atom_site_fract_z
_atom_site_U_iso_or_equiv
_atom_site_thermal_displace_type
_atom_site_calc_flag
_atom_site_refinement_flags
_atom_site_occupancy
_atom_site_type_symbol
S1 0.0000 0.53271(12) 0.0000(2) 0.0326(3) Uani d S 1 S
O11 0.0000 0.5360(4) 0.2403(6) 0.0415(10) Uani d S 1 O
O12 0.0000 0.6531(3) -0.1234(7) 0.0446(10) Uani d S 1 O
C11 0.0941(2) 0.4415(3) -0.0876(6) 0.0295(8) Uani d . 1 C
C12 0.1291(2) 0.4601(3) -0.3008(6) 0.0338(9) Uani d . 1 C
C13 0.2024(2) 0.3860(4) -0.3690(7) 0.0381(9) Uani d . 1 C
C14 0.2393(2) 0.2925(4) -0.2292(7) 0.0354(9) Uani d . 1 C
O1 0.3069(2) 0.2193(3) -0.3128(5) 0.0581(9) Uani d . 1 O
C15 0.2039(2) 0.2761(3) -0.0166(7) 0.0383(9) Uani d . 1 C
C16 0.1315(2) 0.3499(3) 0.0538(6) 0.0348(9) Uani d . 1 C
N1 0.4171(2) 0.0762(3) -0.0452(5) 0.0327(8) Uani d . 1 N
C2 0.4202(2) -0.0558(3) -0.1451(7) 0.0395(9) Uani d . 1 C
N3 0.5000 -0.1291(4) -0.0759(8) 0.0399(12) Uani d S 1 N
C4 0.5000 -0.1379(6) 0.1691(9) 0.043(2) Uani d S 1 C
N5 0.5000 -0.0098(4) 0.2774(7) 0.0367(11) Uani d S 1 N
C6 0.4200(3) 0.0612(4) 0.2010(7) 0.0401(10) Uani d . 1 C
C7 0.5000 0.1442(5) -0.1127(10) 0.0352(13) Uani d S 1 C
H12 0.1037 0.5216 -0.3963 0.041 Uiso calc R 1 H
H13 0.2271 0.3991 -0.5103 0.046 Uiso calc R 1 H
H1 0.3282 0.1736 -0.2132 0.074(18) Uiso calc R 1 H
H15 0.2292 0.2147 0.0792 0.046 Uiso calc R 1 H
H16 0.1079 0.3381 0.1965 0.042 Uiso calc R 1 H
H2A 0.3663 -0.1035 -0.1015 0.047 Uiso calc R 1 H
H2B 0.4200 -0.0481 -0.3067 0.047 Uiso calc R 1 H
H4A 0.4470 -0.1861 0.2171 0.051 Uiso calc PR 0.50 H
H4B 0.5530 -0.1861 0.2171(9) 0.051 Uiso calc PR 0.50 H
H6A 0.4194 0.1469 0.2696 0.048 Uiso calc R 1 H
H6B 0.3662 0.0152 0.2498 0.048 Uiso calc R 1 H
H7A 0.5000 0.1542 -0.2740 0.042 Uiso calc SR 1 H
H7B 0.5000 0.2308 -0.0473(10) 0.042 Uiso calc SR 1 H

loop_
_atom_type_symbol
_atom_type_description
_atom_type_scat_dispersion_real
_atom_type_scat_dispersion_imag
_atom_type_scat_source
C C 0.0033 0.0016 'International Tables Vol C Tables 4.2.6.8 and 6.1.1.4'
H H 0.0000 0.0000 'International Tables Vol C Tables 4.2.6.8 and 6.1.1.4'
N N 0.0061 0.0033 'International Tables Vol C Tables 4.2.6.8 and 6.1.1.4'
O O 0.0106 0.0060 'International Tables Vol C Tables 4.2.6.8 and 6.1.1.4'
S S 0.1246 0.1234 'International Tables Vol C Tables 4.2.6.8 and 6.1.1.4'

loop_
_geom_angle_atom_site_label_1
_geom_angle_atom_site_label_2
_geom_angle_atom_site_label_3
_geom_angle_site_symmetry_1
_geom_angle_site_symmetry_3
_geom_angle
O11 S1 O12 . . 119.5(2)
O11 S1 C11 . . 108.1(2)
O11 S1 C11 . 2 108.1(2)
O12 S1 C11 . . 107.7(2)
O12 S1 C11 . 2 107.7(2)
C11 S1 C11 2 . 104.7(2)
S1 C11 C12 . . 119.7(3)
S1 C11 C16 . . 119.8(3)
C12 C11 C16 . . 120.5(3)
C11 C12 C13 . . 119.1(3)
C12 C13 C14 . . 120.7(4)
O1 C14 C13 . . 117.0(4)
O1 C14 C15 . . 123.6(4)
C13 C14 C15 . . 119.4(3)
C14 C15 C16 . . 120.5(4)
C11 C16 C15 . . 119.9(4)
C2 N1 C6 . . 107.8(3)
C2 N1 C7 . . 107.3(3)
C6 N1 C7 . . 107.4(3)
N1 C2 N3 . . 112.4(3)
C2 N3 C2 . 2_655 107.9(4)
C2 N3 C4 . . 108.3(3)
C2 N3 C4 2_655 . 108.3(3)
N3 C4 N5 . . 112.7(5)
C4 N5 C6 . . 108.0(3)
C6 N5 C4 2_655 . 108.0(3)
C6 N5 C6 2_655 . 108.0(4)
N1 C6 N5 . . 112.7(3)
N1 C7 N1 2_655 . 113.3(4)

loop_
_geom_bond_atom_site_label_1
_geom_bond_atom_site_label_2
_geom_bond_site_symmetry_2
_geom_bond_distance
S1 O11 . 1.438(4)
S1 O12 . 1.439(4)
S1 C11 . 1.756(3)
S1 C11 2 1.756(3)
C11 C12 . 1.389(5)
C11 C16 . 1.380(5)
C12 C13 . 1.385(5)
C13 C14 . 1.384(5)
C14 O1 . 1.346(4)
C14 C15 . 1.385(6)
C15 C16 . 1.377(5)
N1 C2 . 1.481(4)
N1 C6 . 1.481(5)
N1 C7 . 1.466(4)
C2 N3 . 1.459(4)
N3 C2 2_655 1.459(4)
N3 C4 . 1.468(7)
C4 N5 . 1.465(7)
N5 C6 2_655 1.462(4)
N5 C6 . 1.462(4)
C7 N1 2_655 1.466(4)

loop_
_geom_torsion_atom_site_label_1
_geom_torsion_atom_site_label_2
_geom_torsion_atom_site_label_3
_geom_torsion_atom_site_label_4
_geom_torsion_site_symmetry_1
_geom_torsion_site_symmetry_4
_geom_torsion
O11 S1 C11 C16 . . 24.3(3)
O12 S1 C11 C16 . . 154.7(3)
C11 S1 C11 C16 2 . -90.8(3)
O11 S1 C11 C12 . . -157.0(3)
O12 S1 C11 C12 . . -26.6(3)
C11 S1 C11 C12 2 . 87.9(3)
C16 C11 C12 C13 . . -0.3(5)
S1 C11 C12 C13 . . -178.9(3)
C11 C12 C13 C14 . . 1.3(5)
C12 C13 C14 O1 . . 176.1(3)
C12 C13 C14 C15 . . -1.8(5)
O1 C14 C15 C16 . . -176.5(4)
C13 C14 C15 C16 . . 1.3(5)
C14 C15 C16 C11 . . -0.3(5)
C12 C11 C16 C15 . . -0.2(5)
S1 C11 C16 C15 . . 178.4(3)
C7 N1 C2 N3 . . 58.1(4)
C6 N1 C2 N3 . . -57.3(4)
N1 C2 N3 C2 . 2_655 -59.3(6)
N1 C2 N3 C4 . . 57.9(5)
C2 N3 C4 N5 . . -58.4(3)
C2 N3 C4 N5 2_655 . 58.4(3)
N3 C4 N5 C6 . 2_655 -58.2(3)
N3 C4 N5 C6 . . 58.2(3)
C6 N5 C6 N1 2_655 . 58.5(5)
C4 N5 C6 N1 . . -58.0(4)
C7 N1 C6 N5 . . -57.9(4)
C2 N1 C6 N5 . . 57.5(4)
C2 N1 C7 N1 . 2_655 -57.8(5)
C6 N1 C7 N1 . 2_655 57.9(5)
